data_2217501
loop_
_publ_author_name
'Xu, Yun-Hua'
'Qu, Fanqi'

_publ_section_title
;
 4-Nitrophenyl <i>N</i>-phenylcarbamate
;
_journal_coeditor_code FL2180
_journal_issue 2
_journal_name_full 'Acta Crystallographica Section E'
_journal_page_first o404
_journal_page_last o404
_journal_paper_doi 10.1107/S1600536807068274
_journal_volume 64
_journal_year 2008
_chemical_formula_iupac 'C13 H10 N2 O4'
_chemical_formula_moiety 'C13 H10 N2 O4'
_chemical_formula_sum 'C13 H10 N2 O4'
_chemical_formula_weight 258.23
_chemical_name_systematic
;
4-Nitrophenyl N-phenylcarbamate
;
_space_group_IT_number 4
_symmetry_cell_setting monoclinic
_symmetry_space_group_name_Hall 'P 2yb'
_symmetry_space_group_name_H-M 'P 1 21 1'
_atom_sites_solution_hydrogens geom
_atom_sites_solution_primary direct
_atom_sites_solution_secondary difmap
_audit_creation_method SHELXL-97
_cell_angle_alpha 90.00
_cell_angle_beta 92.5380(10)
_cell_angle_gamma 90.00
_cell_formula_units_Z 2
_cell_length_a 6.0170(2)
_cell_length_b 5.06500(10)
_cell_length_c 18.8960(5)
_cell_measurement_reflns_used 1469
_cell_measurement_temperature 90(2)
_cell_measurement_theta_max 27.48
_cell_measurement_theta_min 1
_cell_volume 575.31(3)
_computing_cell_refinement 'SCALEPACK (Otwinowski & Minor, 1997)'
_computing_data_collection 'COLLECT (Nonius, 2002)'
_computing_data_reduction 'DENZO--SMN (Otwinowski & Minor, 1997)'
_computing_molecular_graphics 'XP in SHELXTL/PC (Sheldrick, 1995)'
_computing_publication_material
;
SHELXL97 (Sheldrick, 2008) and local procedures
;
_computing_structure_refinement 'SHELXL97 (Sheldrick, 2008)'
_computing_structure_solution 'SHELXS97 (Sheldrick, 2008)'
_diffrn_ambient_temperature 90(2)
_diffrn_detector_area_resol_mean 18
_diffrn_measured_fraction_theta_full 0.997
_diffrn_measured_fraction_theta_max 0.997
_diffrn_measurement_device_type 'Nonius KappaCCD'
_diffrn_measurement_method '\w scans at fixed \c = 55\%'
_diffrn_radiation_monochromator graphite
_diffrn_radiation_source 'fine-focus sealed tube'
_diffrn_radiation_type MoK\a
_diffrn_radiation_wavelength 0.71073
_diffrn_reflns_av_R_equivalents 0.0198
_diffrn_reflns_av_sigmaI/netI 0.0268
_diffrn_reflns_limit_h_max 7
_diffrn_reflns_limit_h_min -7
_diffrn_reflns_limit_k_max 6
_diffrn_reflns_limit_k_min -6
_diffrn_reflns_limit_l_max 24
_diffrn_reflns_limit_l_min -24
_diffrn_reflns_number 2630
_diffrn_reflns_theta_full 27.50
_diffrn_reflns_theta_max 27.50
_diffrn_reflns_theta_min 1.08
_diffrn_standards_number 0
_exptl_absorpt_coefficient_mu 0.113
_exptl_absorpt_correction_T_max 0.9712
_exptl_absorpt_correction_T_min 0.9457
_exptl_absorpt_correction_type multi-scan
_exptl_absorpt_process_details '(SCALEPACK; Otwinowski & Minor, 1997)'
_exptl_crystal_colour colorless
_exptl_crystal_density_diffrn 1.491
_exptl_crystal_density_method 'not measured'
_exptl_crystal_description block
_exptl_crystal_F_000 268
_exptl_crystal_size_max 0.50
_exptl_crystal_size_mid 0.40
_exptl_crystal_size_min 0.26
_refine_diff_density_max 0.244
_refine_diff_density_min -0.322
_refine_ls_extinction_method none
_refine_ls_goodness_of_fit_ref 1.137
_refine_ls_hydrogen_treatment constr
_refine_ls_matrix_type full
_refine_ls_number_parameters 172
_refine_ls_number_reflns 1473
_refine_ls_number_restraints 1
_refine_ls_restrained_S_all 1.137
_refine_ls_R_factor_all 0.0421
_refine_ls_R_factor_gt 0.0375
_refine_ls_shift/su_max 0.009
_refine_ls_shift/su_mean 0.001
_refine_ls_structure_factor_coef Fsqd
_refine_ls_weighting_details 'calc w=1/[\s^2^(Fo^2^)+(0.0582P)^2^+0.1763P] where P=(Fo^2^+2Fc^2^)/3'
_refine_ls_weighting_scheme calc
_refine_ls_wR_factor_gt 0.0997
_refine_ls_wR_factor_ref 0.1036
_reflns_number_gt 1363
_reflns_number_total 1473
_reflns_threshold_expression I>2\s(I)
_cod_data_source_file fl2180.cif
_cod_data_source_block I
_cod_original_sg_symbol_Hall P2yb
_cod_original_sg_symbol_H-M 'P 21'
_cod_database_code 2217501
_cod_database_fobs_code 2217501

loop_
_symmetry_equiv_pos_as_xyz
'x, y, z'
'-x, y+1/2, -z'

loop_
_atom_site_type_symbol
_atom_site_label
_atom_site_fract_x
_atom_site_fract_y
_atom_site_fract_z
_atom_site_U_iso_or_equiv
_atom_site_adp_type
_atom_site_calc_flag
_atom_site_refinement_flags
_atom_site_occupancy
C C1 0.9665(3) 0.7781(5) 0.84935(11) 0.0179(5) Uani d . 1
N N1 0.7888(3) 0.8052(4) 0.79739(10) 0.0185(4) Uani d . 1
H H1 0.7443 0.9655 0.7857 0.022 Uiso calc R 1
N N2 0.0763(3) -0.1088(4) 0.56535(9) 0.0180(4) Uani d . 1
O O1 0.7161(3) 0.3675(4) 0.77761(9) 0.0227(4) Uani d . 1
O O2 0.5362(3) 0.6890(3) 0.71426(8) 0.0196(4) Uani d . 1
O O3 -0.1087(2) -0.1712(4) 0.58598(9) 0.0248(4) Uani d . 1
O O4 0.1657(3) -0.2175(4) 0.51627(8) 0.0231(4) Uani d . 1
C C2 1.1431(4) 0.9546(5) 0.84631(12) 0.0219(5) Uani d . 1
H H2 1.1414 1.0883 0.8110 0.026 Uiso calc R 1
C C3 1.3226(4) 0.9341(6) 0.89534(12) 0.0248(5) Uani d . 1
H H3 1.4432 1.0546 0.8935 0.030 Uiso calc R 1
C C4 1.3255(4) 0.7399(6) 0.94631(12) 0.0257(6) Uani d . 1
H H4 1.4489 0.7249 0.9792 0.031 Uiso calc R 1
C C5 1.1480(4) 0.5660(6) 0.94961(12) 0.0261(5) Uani d . 1
H H5 1.1498 0.4330 0.9851 0.031 Uiso calc R 1
C C6 0.9670(4) 0.5853(6) 0.90111(11) 0.0214(5) Uani d . 1
H H6 0.8451 0.4669 0.9037 0.026 Uiso calc R 1
C C7 0.6852(4) 0.5994(5) 0.76518(11) 0.0169(4) Uani d . 1
C C8 0.4214(4) 0.4908(5) 0.67556(11) 0.0177(5) Uani d . 1
C C9 0.5166(3) 0.3802(5) 0.61711(11) 0.0190(5) Uani d . 1
H H9 0.6578 0.4381 0.6027 0.023 Uiso calc R 1
C C10 0.4012(4) 0.1825(5) 0.58006(11) 0.0187(5) Uani d . 1
H H10 0.4625 0.1017 0.5400 0.022 Uiso calc R 1
C C11 0.1954(3) 0.1055(5) 0.60271(11) 0.0161(4) Uani d . 1
C C12 0.0975(4) 0.2213(5) 0.65993(11) 0.0189(5) Uani d . 1
H H12 -0.0457 0.1672 0.6735 0.023 Uiso calc R 1
C C13 0.2135(4) 0.4187(5) 0.69708(11) 0.0198(5) Uani d . 1
H H13 0.1508 0.5024 0.7365 0.024 Uiso calc R 1

loop_
_atom_site_aniso_label
_atom_site_aniso_U_11
_atom_site_aniso_U_22
_atom_site_aniso_U_33
_atom_site_aniso_U_12
_atom_site_aniso_U_13
_atom_site_aniso_U_23
C1 0.0170(10) 0.0182(11) 0.0183(9) 0.0038(10) -0.0015(7) -0.0028(9)
N1 0.0191(9) 0.0118(9) 0.0241(9) 0.0013(8) -0.0045(7) -0.0005(8)
N2 0.0152(9) 0.0161(10) 0.0224(8) -0.0008(8) -0.0022(7) 0.0029(9)
O1 0.0238(8) 0.0150(9) 0.0286(8) 0.0000(7) -0.0060(6) 0.0001(7)
O2 0.0188(8) 0.0154(8) 0.0240(7) -0.0009(7) -0.0058(6) -0.0014(7)
O3 0.0153(7) 0.0257(10) 0.0334(8) -0.0076(8) 0.0006(6) 0.0016(8)
O4 0.0207(8) 0.0215(9) 0.0269(8) 0.0002(8) -0.0016(6) -0.0052(8)
C2 0.0230(11) 0.0208(13) 0.0218(10) -0.0031(10) -0.0008(8) 0.0009(10)
C3 0.0205(11) 0.0267(14) 0.0269(11) -0.0036(10) -0.0020(8) -0.0045(10)
C4 0.0218(11) 0.0264(14) 0.0280(11) 0.0036(11) -0.0076(9) -0.0041(11)
C5 0.0303(13) 0.0235(13) 0.0238(10) 0.0022(12) -0.0061(9) 0.0027(11)
C6 0.0215(11) 0.0204(12) 0.0221(10) -0.0020(11) -0.0017(8) 0.0002(10)
C7 0.0163(10) 0.0155(11) 0.0190(9) 0.0017(9) 0.0008(7) -0.0003(9)
C8 0.0188(10) 0.0130(11) 0.0209(10) -0.0012(10) -0.0049(8) 0.0010(9)
C9 0.0127(9) 0.0196(12) 0.0244(10) -0.0032(10) -0.0012(8) 0.0019(10)
C10 0.0151(10) 0.0198(11) 0.0212(9) -0.0010(9) 0.0013(8) -0.0002(9)
C11 0.0133(10) 0.0146(10) 0.0200(9) -0.0004(9) -0.0039(7) 0.0013(9)
C12 0.0151(10) 0.0201(13) 0.0215(10) 0.0008(9) 0.0004(8) 0.0019(9)
C13 0.0191(10) 0.0201(12) 0.0203(9) 0.0011(10) 0.0012(8) -0.0004(9)

loop_
_atom_type_symbol
_atom_type_description
_atom_type_scat_dispersion_real
_atom_type_scat_dispersion_imag
_atom_type_scat_source
C C 0.0033 0.0016 'International Tables Vol C Tables 4.2.6.8 and 6.1.1.4'
H H 0.0000 0.0000 'International Tables Vol C Tables 4.2.6.8 and 6.1.1.4'
N N 0.0061 0.0033 'International Tables Vol C Tables 4.2.6.8 and 6.1.1.4'
O O 0.0106 0.0060 'International Tables Vol C Tables 4.2.6.8 and 6.1.1.4'

loop_
_geom_angle_atom_site_label_1
_geom_angle_atom_site_label_2
_geom_angle_atom_site_label_3
_geom_angle
C6 C1 C2 120.4(2)
C6 C1 N1 122.2(2)
C2 C1 N1 117.4(2)
C7 N1 C1 123.7(2)
C7 N1 H1 118.1
C1 N1 H1 118.1
O4 N2 O3 123.8(2)
O4 N2 C11 118.45(18)
O3 N2 C11 117.76(19)
C7 O2 C8 114.97(19)
C3 C2 C1 119.7(2)
C3 C2 H2 120.2
C1 C2 H2 120.2
C4 C3 C2 120.2(2)
C4 C3 H3 119.9
C2 C3 H3 119.9
C3 C4 C5 120.0(2)
C3 C4 H4 120.0
C5 C4 H4 120.0
C4 C5 C6 120.4(2)
C4 C5 H5 119.8
C6 C5 H5 119.8
C1 C6 C5 119.4(2)
C1 C6 H6 120.3
C5 C6 H6 120.3
O1 C7 N1 126.8(2)
O1 C7 O2 123.4(2)
N1 C7 O2 109.8(2)
C13 C8 C9 122.7(2)
C13 C8 O2 117.8(2)
C9 C8 O2 119.5(2)
C8 C9 C10 118.6(2)
C8 C9 H9 120.7
C10 C9 H9 120.7
C11 C10 C9 118.8(2)
C11 C10 H10 120.6
C9 C10 H10 120.6
C10 C11 C12 122.7(2)
C10 C11 N2 119.0(2)
C12 C11 N2 118.30(19)
C11 C12 C13 118.5(2)
C11 C12 H12 120.8
C13 C12 H12 120.8
C8 C13 C12 118.8(2)
C8 C13 H13 120.6
C12 C13 H13 120.6

loop_
_geom_bond_atom_site_label_1
_geom_bond_atom_site_label_2
_geom_bond_distance
C1 C6 1.382(3)
C1 C2 1.392(4)
C1 N1 1.426(3)
N1 C7 1.346(3)
N1 H1 0.8800
N2 O4 1.224(3)
N2 O3 1.237(2)
N2 C11 1.465(3)
O1 C7 1.210(3)
O2 C7 1.364(3)
O2 C8 1.405(3)
C2 C3 1.395(3)
C2 H2 0.9500
C3 C4 1.376(4)
C3 H3 0.9500
C4 C5 1.388(4)
C4 H4 0.9500
C5 C6 1.396(3)
C5 H5 0.9500
C6 H6 0.9500
C8 C13 1.381(3)
C8 C9 1.385(3)
C9 C10 1.390(3)
C9 H9 0.9500
C10 C11 1.384(3)
C10 H10 0.9500
C11 C12 1.385(3)
C12 C13 1.391(3)
C12 H12 0.9500
C13 H13 0.9500

loop_
_geom_hbond_atom_site_label_D
_geom_hbond_atom_site_label_H
_geom_hbond_atom_site_label_A
_geom_hbond_site_symmetry_A
_geom_hbond_distance_DH
_geom_hbond_distance_HA
_geom_hbond_distance_DA
_geom_hbond_angle_DHA
N1 H1 O1 1_565 0.88 2.05 2.903(3) 163.6

loop_
_geom_torsion_atom_site_label_1
_geom_torsion_atom_site_label_2
_geom_torsion_atom_site_label_3
_geom_torsion_atom_site_label_4
_geom_torsion
C6 C1 N1 C7 -40.3(3)
C2 C1 N1 C7 139.6(2)
C6 C1 C2 C3 0.8(4)
N1 C1 C2 C3 -179.1(2)
C1 C2 C3 C4 0.2(4)
C2 C3 C4 C5 -0.9(4)
C3 C4 C5 C6 0.5(4)
C2 C1 C6 C5 -1.1(4)
N1 C1 C6 C5 178.8(2)
C4 C5 C6 C1 0.5(4)
C1 N1 C7 O1 4.5(4)
C1 N1 C7 O2 -174.95(18)
C8 O2 C7 O1 -1.1(3)
C8 O2 C7 N1 178.43(18)
C7 O2 C8 C13 95.9(2)
C7 O2 C8 C9 -85.5(3)
C13 C8 C9 C10 -2.2(4)
O2 C8 C9 C10 179.3(2)
C8 C9 C10 C11 0.5(3)
C9 C10 C11 C12 1.4(4)
C9 C10 C11 N2 -178.0(2)
O4 N2 C11 C10 1.8(3)
O3 N2 C11 C10 -179.0(2)
O4 N2 C11 C12 -177.6(2)
O3 N2 C11 C12 1.6(3)
C10 C11 C12 C13 -1.6(4)
N2 C11 C12 C13 177.8(2)
C9 C8 C13 C12 2.0(4)
O2 C8 C13 C12 -179.5(2)
C11 C12 C13 C8 -0.1(3)

loop_
_cod_related_entry_id
_cod_related_entry_database
_cod_related_entry_code
1 ChemSpider 203317
